data_7713676
loop_
_publ_author_name
'Chen, Yating'
'Ke, zhilin'
'Yuan, Lingyu'
'Liang, Meixiang'
'Zhang, Shuhua'

_publ_section_title
;
 Hydrazylpyridine salicylaldehyde-copper(II)-1,10-phenanthroline complexes
 as potential anticancer agents: synthesis, characterization and
 anticancer evaluation
;
_journal_name_full 'Dalton Transactions'
_journal_paper_doi 10.1039/D3DT01750H
_journal_year 2023
_chemical_formula_moiety 'C36 H20 Cl6 Cu N8 O2'
_chemical_formula_sum 'C36 H20 Cl6 Cu N8 O2'
_chemical_formula_weight 872.84
_space_group_crystal_system monoclinic
_space_group_IT_number 15
_space_group_name_Hall '-I 2ya'
_space_group_name_H-M_alt 'I 1 2/a 1'
_atom_sites_solution_hydrogens geom
_atom_sites_solution_primary iterative
_audit_creation_date 2022-12-17
_audit_creation_method
;
Olex2 1.2
(compiled 2018.05.29 svn.r3508 for OlexSys, GUI svn.r5506)
;
_audit_update_record
;
2022-12-18 deposited with the CCDC.	2023-08-08 downloaded from the CCDC.
;
_cell_angle_alpha 90
_cell_angle_beta 95.558(10)
_cell_angle_gamma 90
_cell_formula_units_Z 8
_cell_length_a 12.9685(17)
_cell_length_b 14.0639(16)
_cell_length_c 39.685(4)
_cell_measurement_reflns_used 1885
_cell_measurement_temperature 293(2)
_cell_measurement_theta_max 20.1850
_cell_measurement_theta_min 2.5810
_cell_volume 7204.0(15)
_computing_cell_refinement 'CrysAlisPro 1.171.39.34a (Rigaku OD, 2017)'
_computing_data_collection 'CrysAlisPro 1.171.39.34a (Rigaku OD, 2017)'
_computing_data_reduction 'CrysAlisPro 1.171.39.34a (Rigaku OD, 2017)'
_computing_molecular_graphics 'Olex2 (Dolomanov et al., 2009)'
_computing_publication_material 'Olex2 (Dolomanov et al., 2009)'
_computing_structure_refinement 'ShelXL (Sheldrick, 2015)'
_computing_structure_solution 'olex2.solve (Bourhis et al., 2015)'
_diffrn_ambient_temperature 293(2)
_diffrn_detector 'CCD plate'
_diffrn_measured_fraction_theta_full 0.999
_diffrn_measured_fraction_theta_max 0.999
_diffrn_measurement_details
;
List of Runs (angles in degrees, time in seconds):

  # Type    Start    End  Width  t~exp~   \w     \q     \k     \f   Frames
#--------------------------------------------------------------------------
  1  \w    -74.00 108.00   1.00   13.50    --   30.00  54.00-180.00  182
  2  \w     41.00  87.00   1.00   13.50    --   30.00  54.00  30.00   46
;
_diffrn_measurement_device 'two-circle diffractometer'
_diffrn_measurement_device_type 'XtaLAB Mini (ROW)'
_diffrn_measurement_method '\w scans'
_diffrn_orient_matrix_type 'CrysAlisPro convention (1999,Acta A55,543-557)'
_diffrn_orient_matrix_UB_11 0.0078770000
_diffrn_orient_matrix_UB_12 -0.0163510000
_diffrn_orient_matrix_UB_13 0.0169350000
_diffrn_orient_matrix_UB_21 0.0167145000
_diffrn_orient_matrix_UB_22 -0.0446533000
_diffrn_orient_matrix_UB_23 -0.0057610000
_diffrn_orient_matrix_UB_31 0.0518641000
_diffrn_orient_matrix_UB_32 0.0167965000
_diffrn_orient_matrix_UB_33 0.0011359000
_diffrn_radiation_monochromator graphite
_diffrn_radiation_probe x-ray
_diffrn_radiation_type MoK\a
_diffrn_radiation_wavelength 0.71073
_diffrn_reflns_av_R_equivalents 0.1014
_diffrn_reflns_av_unetI/netI 0.1662
_diffrn_reflns_Laue_measured_fraction_full 0.999
_diffrn_reflns_Laue_measured_fraction_max 0.999
_diffrn_reflns_limit_h_max 15
_diffrn_reflns_limit_h_min -15
_diffrn_reflns_limit_k_max 16
_diffrn_reflns_limit_k_min -15
_diffrn_reflns_limit_l_max 47
_diffrn_reflns_limit_l_min -38
_diffrn_reflns_number 12897
_diffrn_reflns_point_group_measured_fraction_full 0.999
_diffrn_reflns_point_group_measured_fraction_max 0.999
_diffrn_reflns_theta_full 24.999
_diffrn_reflns_theta_max 24.999
_diffrn_reflns_theta_min 2.897
_diffrn_source 'fine-focus sealed X-ray tube'
_diffrn_source_type 'Rigaku (Mo) X-ray Source'
_exptl_absorpt_coefficient_mu 1.099
_exptl_absorpt_correction_T_max 1.00000
_exptl_absorpt_correction_T_min 0.92169
_exptl_absorpt_correction_type multi-scan
_exptl_absorpt_process_details
;
CrysAlisPro 1.171.39.34a (Rigaku Oxford Diffraction, 2017)
Empirical absorption correction using spherical harmonics,
 implemented in SCALE3 ABSPACK scaling algorithm.
;
_exptl_crystal_density_diffrn 1.610
_exptl_crystal_description block
_exptl_crystal_F_000 3512
_refine_diff_density_max 0.429
_refine_diff_density_min -0.403
_refine_diff_density_rms 0.078
_refine_ls_extinction_method none
_refine_ls_goodness_of_fit_ref 0.971
_refine_ls_hydrogen_treatment constr
_refine_ls_matrix_type full
_refine_ls_number_parameters 479
_refine_ls_number_reflns 6338
_refine_ls_number_restraints 0
_refine_ls_restrained_S_all 0.971
_refine_ls_R_factor_all 0.1657
_refine_ls_R_factor_gt 0.0672
_refine_ls_shift/su_max 0.000
_refine_ls_shift/su_mean 0.000
_refine_ls_structure_factor_coef Fsqd
_refine_ls_weighting_details 'w=1/[\s^2^(Fo^2^)+(0.0123P)^2^] where P=(Fo^2^+2Fc^2^)/3'
_refine_ls_weighting_scheme calc
_refine_ls_wR_factor_gt 0.1007
_refine_ls_wR_factor_ref 0.1404
_reflns_Friedel_coverage 0.000
_reflns_number_gt 2848
_reflns_number_total 6338
_reflns_threshold_expression 'I > 2\s(I)'
_cod_data_source_file d3dt01750h2.cif
_cod_data_source_block 201229b
_cod_original_cell_volume 7204.1(15)
_cod_database_code 7713676
_shelx_shelxl_version_number 2018/3
_shelx_space_group_comment
;
The symmetry employed for this shelxl refinement is uniquely defined
by the following loop, which should always be used as a source of
symmetry information in preference to the above space-group names.
They are only intended as comments.
;
_reflns_odcompleteness_completeness 99.91
_reflns_odcompleteness_iscentric 1
_reflns_odcompleteness_theta 26.32
_olex2_refinement_description
;
1. Fixed Uiso
 At 1.2 times of:
  All C(H) groups
 At 1.5 times of:
  All O(H) groups
2.a Aromatic/amide H refined with riding coordinates:
 C1(H1), C2(H2a), C3(H3), C5(H5), C6(H6), C8(H8), C9(H9), C10(H10), C15(H15),
 C17(H17), C19(H19), C24(H24), C26(H26), C29(H29), C30(H30), C31(H31), C34(H34),
  C35(H35), C36(H36)
2.b Idealised tetrahedral OH refined as rotating group:
 O2(H2)
;
_olex2_submission_special_instructions 'No special instructions were received'
_oxdiff_exptl_absorpt_empirical_details
;
Empirical correction (ABSPACK) includes:
- Absorption correction using spherical harmonics
- Frame scaling
;
_oxdiff_exptl_absorpt_empirical_full_max 1.248
_oxdiff_exptl_absorpt_empirical_full_min 0.892

loop_
_space_group_symop_operation_xyz
'x, y, z'
'-x+1/2, y, -z'
'x+1/2, y+1/2, z+1/2'
'-x+1, y+1/2, -z+1/2'
'-x, -y, -z'
'x-1/2, -y, z'
'-x+1/2, -y+1/2, -z+1/2'
'x, -y+1/2, z+1/2'

loop_
_atom_site_label
_atom_site_type_symbol
_atom_site_fract_x
_atom_site_fract_y
_atom_site_fract_z
_atom_site_U_iso_or_equiv
_atom_site_adp_type
_atom_site_occupancy
_atom_site_site_symmetry_order
_atom_site_calc_flag
_atom_site_refinement_flags_posn
_atom_site_refinement_flags_adp
_atom_site_refinement_flags_occupancy
_atom_site_disorder_assembly
_atom_site_disorder_group
Cu1 Cu 0.22643(6) 0.39242(5) 0.64820(2) 0.0448(2) Uani 1 1 d . . . . .
Cl1 Cl 0.52511(18) 0.63987(16) 0.78428(6) 0.0983(8) Uani 1 1 d . . . . .
O1 O 0.2137(3) 0.5006(3) 0.67795(12) 0.0497(13) Uani 1 1 d . . . . .
N1 N 0.1623(4) 0.2844(3) 0.68177(15) 0.0502(16) Uani 1 1 d . . . . .
C1 C 0.0268(5) 0.4554(4) 0.6096(2) 0.054(2) Uani 1 1 d . . . . .
H1 H 0.068155 0.498651 0.599380 0.065 Uiso 1 1 calc R . . . .
Cl2 Cl 0.13811(16) 0.64276(15) 0.72357(7) 0.0941(9) Uani 1 1 d . . . . .
N2 N 0.0705(4) 0.3985(3) 0.63320(14) 0.0369(13) Uani 1 1 d . . . . .
O2 O 0.5903(3) 0.2994(4) 0.61013(16) 0.0706(16) Uani 1 1 d . . . . .
H2 H 0.554048 0.323626 0.623619 0.106 Uiso 1 1 calc GR . . . .
C2 C -0.0804(6) 0.4531(5) 0.5994(2) 0.066(2) Uani 1 1 d . . . . .
H2A H -0.108374 0.493350 0.582263 0.079 Uiso 1 1 calc R . . . .
Cl3 Cl 0.71828(16) 0.19571(15) 0.56819(7) 0.0945(9) Uani 1 1 d . . . . .
N3 N 0.3766(4) 0.3927(3) 0.65697(14) 0.0422(14) Uani 1 1 d . . . . .
C3 C -0.1419(6) 0.3925(5) 0.6143(2) 0.064(2) Uani 1 1 d . . . . .
H3 H -0.212605 0.390655 0.607564 0.077 Uiso 1 1 calc R . . . .
Cl4 Cl 0.36638(18) 0.00831(15) 0.52770(6) 0.0940(8) Uani 1 1 d . . . . .
N4 N 0.4306(4) 0.3338(4) 0.63677(15) 0.0495(15) Uani 1 1 d . . . . .
C4 C -0.0999(5) 0.3328(4) 0.6399(2) 0.051(2) Uani 1 1 d . . . . .
Cl5 Cl 0.2164(2) -0.02622(17) 0.65907(8) 0.1293(12) Uani 1 1 d . . . . .
N5 N 0.2654(4) 0.3019(3) 0.61375(14) 0.0456(15) Uani 1 1 d . . . . .
C5 C -0.1593(6) 0.2670(6) 0.6570(2) 0.072(3) Uani 1 1 d . . . . .
H5 H -0.230565 0.263083 0.651600 0.086 Uiso 1 1 calc R . . . .
Cl6 Cl 0.17509(18) 0.57071(14) 0.53586(6) 0.0899(8) Uani 1 1 d . . . . .
N6 N 0.1928(4) 0.1223(4) 0.62091(17) 0.0589(17) Uani 1 1 d . . . . .
C6 C -0.1130(6) 0.2109(5) 0.6808(2) 0.070(2) Uani 1 1 d . . . . .
H6 H -0.153760 0.168619 0.691713 0.083 Uiso 1 1 calc R . . . .
N7 N 0.1841(4) 0.4012(4) 0.56023(16) 0.0499(15) Uani 1 1 d . . . . .
C7 C -0.0049(6) 0.2120(5) 0.6905(2) 0.058(2) Uani 1 1 d . . . . .
C8 C 0.0486(8) 0.1519(6) 0.7145(2) 0.081(3) Uani 1 1 d . . . . .
H8 H 0.012023 0.107160 0.725774 0.097 Uiso 1 1 calc R . . . .
N8 N 0.1967(4) 0.2577(4) 0.58884(16) 0.0505(16) Uani 1 1 d . . . . .
C9 C 0.1523(7) 0.1581(6) 0.7213(2) 0.079(3) Uani 1 1 d . . . . .
H9 H 0.187364 0.117346 0.736930 0.094 Uiso 1 1 calc R . . . .
C10 C 0.2058(6) 0.2260(5) 0.7047(2) 0.069(2) Uani 1 1 d . . . . .
H10 H 0.277008 0.230424 0.710111 0.083 Uiso 1 1 calc R . . . .
C11 C 0.0576(5) 0.2770(4) 0.67425(17) 0.0424(17) Uani 1 1 d . . . . .
C12 C 0.0083(5) 0.3372(4) 0.64836(18) 0.0402(17) Uani 1 1 d . . . . .
C13 C 0.2863(6) 0.5317(4) 0.70014(19) 0.0460(18) Uani 1 1 d . . . . .
C14 C 0.2623(5) 0.5963(4) 0.7260(2) 0.052(2) Uani 1 1 d . . . . .
C15 C 0.3329(6) 0.6270(5) 0.7512(2) 0.064(2) Uani 1 1 d . . . . .
H15 H 0.311859 0.665953 0.768159 0.077 Uiso 1 1 calc R . . . .
C16 C 0.4355(6) 0.6010(5) 0.7517(2) 0.055(2) Uani 1 1 d . . . . .
C17 C 0.4680(5) 0.5445(4) 0.72657(19) 0.053(2) Uani 1 1 d . . . . .
H17 H 0.538002 0.530818 0.725957 0.064 Uiso 1 1 calc R . . . .
C18 C 0.3935(5) 0.5075(4) 0.70162(18) 0.0431(18) Uani 1 1 d . . . . .
C19 C 0.4331(5) 0.4450(4) 0.67820(18) 0.0460(18) Uani 1 1 d . . . . .
H19 H 0.504670 0.441213 0.678054 0.055 Uiso 1 1 calc R . . . .
C20 C 0.3679(5) 0.2872(4) 0.61400(17) 0.0408(17) Uani 1 1 d . . . . .
C21 C 0.4246(5) 0.2249(4) 0.59138(18) 0.0446(18) Uani 1 1 d . . . . .
C22 C 0.5344(6) 0.2365(5) 0.5910(2) 0.055(2) Uani 1 1 d . . . . .
C23 C 0.5854(5) 0.1790(5) 0.5696(2) 0.056(2) Uani 1 1 d . . . . .
C24 C 0.5360(6) 0.1103(5) 0.54982(19) 0.057(2) Uani 1 1 d . . . . .
H24 H 0.572584 0.072746 0.535780 0.068 Uiso 1 1 calc R . . . .
C25 C 0.4313(6) 0.0976(5) 0.55100(18) 0.0538(19) Uani 1 1 d . . . . .
C26 C 0.3763(5) 0.1529(4) 0.57210(19) 0.055(2) Uani 1 1 d . . . . .
H26 H 0.306086 0.141366 0.573248 0.066 Uiso 1 1 calc R . . . .
C28 C 0.1381(6) 0.1821(5) 0.6006(2) 0.0510(19) Uani 1 1 d . . . . .
C29 C 0.0305(6) 0.1719(5) 0.5924(2) 0.064(2) Uani 1 1 d . . . . .
H29 H -0.006439 0.214831 0.578030 0.077 Uiso 1 1 calc R . . . .
C30 C -0.0172(6) 0.0983(6) 0.6059(2) 0.078(3) Uani 1 1 d . . . . .
H30 H -0.088255 0.090336 0.600910 0.093 Uiso 1 1 calc R . . . .
C31 C 0.0370(7) 0.0346(5) 0.6270(3) 0.081(3) Uani 1 1 d . . . . .
H31 H 0.004896 -0.016999 0.636278 0.097 Uiso 1 1 calc R . . . .
C32 C 0.1412(7) 0.0511(5) 0.6336(2) 0.069(2) Uani 1 1 d . . . . .
C33 C 0.1665(5) 0.3088(6) 0.5592(2) 0.055(2) Uani 1 1 d . . . . .
C34 C 0.1211(6) 0.2612(6) 0.5309(2) 0.071(2) Uani 1 1 d . . . . .
H34 H 0.110349 0.195810 0.531217 0.085 Uiso 1 1 calc R . . . .
C35 C 0.0924(7) 0.3144(7) 0.5025(2) 0.090(3) Uani 1 1 d . . . . .
H35 H 0.063333 0.284913 0.482823 0.108 Uiso 1 1 calc R . . . .
C36 C 0.1068(6) 0.4104(7) 0.5031(2) 0.076(3) Uani 1 1 d . . . . .
H36 H 0.084623 0.448045 0.484476 0.091 Uiso 1 1 calc R . . . .
C37 C 0.1549(6) 0.4494(5) 0.5319(2) 0.063(2) Uani 1 1 d . . . . .

loop_
_atom_site_aniso_label
_atom_site_aniso_U_11
_atom_site_aniso_U_22
_atom_site_aniso_U_33
_atom_site_aniso_U_23
_atom_site_aniso_U_13
_atom_site_aniso_U_12
Cu1 0.0393(5) 0.0496(5) 0.0449(6) -0.0045(5) 0.0006(4) 0.0014(4)
Cl1 0.0975(19) 0.1123(18) 0.079(2) -0.0379(15) -0.0226(14) -0.0164(14)
O1 0.047(3) 0.055(3) 0.047(3) -0.021(2) -0.001(2) 0.004(2)
N1 0.053(4) 0.043(3) 0.052(5) 0.005(3) -0.005(3) 0.003(3)
C1 0.042(4) 0.055(4) 0.064(6) -0.004(4) 0.002(4) 0.004(4)
Cl2 0.0538(14) 0.0961(15) 0.134(3) -0.0668(16) 0.0185(14) -0.0115(11)
N2 0.037(3) 0.041(3) 0.032(4) -0.009(3) 0.002(3) 0.006(3)
O2 0.044(3) 0.077(4) 0.091(5) -0.033(3) 0.006(3) 0.005(3)
C2 0.068(6) 0.076(6) 0.051(6) -0.005(5) -0.016(5) 0.030(5)
Cl3 0.0530(14) 0.1011(16) 0.132(3) -0.0372(16) 0.0245(14) 0.0077(12)
N3 0.039(3) 0.049(3) 0.038(4) -0.010(3) 0.003(3) -0.001(3)
C3 0.042(5) 0.074(5) 0.073(7) -0.013(5) -0.010(4) 0.016(4)
Cl4 0.0963(19) 0.1028(16) 0.085(2) -0.0498(15) 0.0177(15) -0.0165(13)
N4 0.040(3) 0.059(4) 0.049(4) -0.014(3) -0.003(3) 0.012(3)
C4 0.042(4) 0.048(4) 0.063(6) 0.001(4) 0.004(4) 0.003(4)
Cl5 0.150(3) 0.0979(17) 0.141(3) 0.0516(19) 0.019(2) 0.0376(17)
N5 0.039(3) 0.055(3) 0.041(4) -0.005(3) -0.004(3) 0.005(3)
C5 0.038(5) 0.090(6) 0.087(8) -0.028(6) 0.004(5) -0.005(4)
Cl6 0.111(2) 0.0739(14) 0.081(2) 0.0147(13) -0.0080(15) -0.0032(12)
N6 0.050(4) 0.055(4) 0.071(5) -0.002(4) 0.003(3) 0.007(3)
C6 0.055(6) 0.083(6) 0.074(7) -0.019(5) 0.028(5) -0.017(5)
N7 0.049(4) 0.061(4) 0.040(4) -0.006(3) 0.005(3) 0.002(3)
C7 0.064(6) 0.065(5) 0.046(6) -0.008(4) 0.015(4) -0.011(4)
C8 0.108(8) 0.076(6) 0.062(7) 0.025(5) 0.020(6) -0.004(6)
N8 0.050(4) 0.052(4) 0.046(5) -0.008(3) -0.008(3) -0.001(3)
C9 0.093(7) 0.089(6) 0.054(7) 0.035(5) 0.003(5) 0.012(6)
C10 0.079(6) 0.077(6) 0.049(6) 0.012(5) -0.007(5) 0.017(5)
C11 0.048(4) 0.046(4) 0.033(5) -0.008(3) 0.004(3) 0.001(3)
C12 0.037(4) 0.039(4) 0.045(5) -0.013(3) 0.005(3) -0.002(3)
C13 0.060(5) 0.043(4) 0.037(5) -0.002(4) 0.012(4) -0.003(4)
C14 0.052(5) 0.053(4) 0.052(6) -0.012(4) 0.016(4) -0.007(4)
C15 0.080(6) 0.063(5) 0.052(6) -0.020(4) 0.021(5) -0.016(4)
C16 0.069(6) 0.050(4) 0.043(5) -0.011(4) -0.007(4) -0.014(4)
C17 0.057(5) 0.055(4) 0.044(5) 0.004(4) -0.011(4) 0.003(4)
C18 0.048(5) 0.037(4) 0.043(5) -0.004(4) 0.000(4) 0.000(3)
C19 0.040(4) 0.058(4) 0.040(5) -0.004(4) -0.002(3) 0.001(3)
C20 0.045(4) 0.050(4) 0.026(4) 0.005(3) -0.003(3) 0.012(3)
C21 0.043(4) 0.043(4) 0.048(5) -0.007(4) 0.005(4) 0.004(3)
C22 0.054(5) 0.048(4) 0.064(6) -0.005(4) 0.011(4) 0.008(4)
C23 0.049(5) 0.068(5) 0.051(6) -0.009(4) 0.006(4) 0.014(4)
C24 0.065(5) 0.061(5) 0.046(6) -0.011(4) 0.011(4) 0.017(4)
C25 0.063(5) 0.063(5) 0.035(5) -0.004(4) 0.004(4) -0.004(4)
C26 0.048(5) 0.063(5) 0.056(6) -0.010(4) 0.014(4) -0.002(4)
C28 0.048(5) 0.054(4) 0.051(6) -0.011(4) 0.001(4) 0.004(4)
C29 0.066(6) 0.063(5) 0.064(7) -0.014(5) 0.006(5) -0.004(4)
C30 0.066(6) 0.075(6) 0.091(8) -0.022(6) 0.003(5) -0.018(5)
C31 0.096(8) 0.056(5) 0.093(9) -0.012(5) 0.020(6) -0.015(5)
C32 0.077(7) 0.054(5) 0.075(7) -0.011(5) 0.003(5) 0.008(5)
C33 0.043(4) 0.078(6) 0.041(6) -0.006(5) 0.000(4) 0.013(4)
C34 0.090(6) 0.070(5) 0.047(6) -0.016(5) -0.022(5) 0.001(5)
C35 0.124(8) 0.085(6) 0.056(7) -0.024(6) -0.010(6) 0.003(6)
C36 0.075(6) 0.108(7) 0.042(6) 0.006(6) -0.003(5) 0.013(5)
C37 0.063(6) 0.066(5) 0.061(7) 0.004(5) 0.008(5) 0.005(4)

loop_
_atom_type_symbol
_atom_type_description
_atom_type_scat_dispersion_real
_atom_type_scat_dispersion_imag
_atom_type_scat_source
C C 0.0033 0.0016 'International Tables Vol C Tables 4.2.6.8 and 6.1.1.4'
H H 0.0000 0.0000 'International Tables Vol C Tables 4.2.6.8 and 6.1.1.4'
Cl Cl 0.1484 0.1585 'International Tables Vol C Tables 4.2.6.8 and 6.1.1.4'
Cu Cu 0.3201 1.2651 'International Tables Vol C Tables 4.2.6.8 and 6.1.1.4'
N N 0.0061 0.0033 'International Tables Vol C Tables 4.2.6.8 and 6.1.1.4'
O O 0.0106 0.0060 'International Tables Vol C Tables 4.2.6.8 and 6.1.1.4'

loop_
_geom_angle_atom_site_label_1
_geom_angle_atom_site_label_2
_geom_angle_atom_site_label_3
_geom_angle
_geom_angle_site_symmetry_1
_geom_angle_site_symmetry_3
_geom_angle_publ_flag
O1 Cu1 N1 96.4(2) . . ?
O1 Cu1 N2 90.25(18) . . ?
O1 Cu1 N3 91.9(2) . . ?
O1 Cu1 N5 166.1(2) . . ?
N2 Cu1 N1 77.8(2) . . ?
N3 Cu1 N1 108.6(2) . . ?
N3 Cu1 N2 173.0(2) . . ?
N3 Cu1 N5 78.8(2) . . ?
N5 Cu1 N1 96.3(2) . . ?
N5 Cu1 N2 97.9(2) . . ?
C13 O1 Cu1 125.2(4) . . ?
C10 N1 Cu1 132.8(5) . . ?
C10 N1 C11 117.1(6) . . ?
C11 N1 Cu1 110.0(4) . . ?
N2 C1 C2 122.4(7) . . ?
C1 N2 Cu1 125.1(5) . . ?
C1 N2 C12 117.8(6) . . ?
C12 N2 Cu1 117.1(4) . . ?
C3 C2 C1 119.8(8) . . ?
N4 N3 Cu1 116.6(4) . . ?
C19 N3 Cu1 127.8(5) . . ?
C19 N3 N4 115.5(5) . . ?
C2 C3 C4 119.9(7) . . ?
C20 N4 N3 112.1(5) . . ?
C3 C4 C5 123.5(8) . . ?
C3 C4 C12 117.3(6) . . ?
C12 C4 C5 119.2(7) . . ?
N8 N5 Cu1 125.8(4) . . ?
C20 N5 Cu1 114.5(4) . . ?
C20 N5 N8 119.6(5) . . ?
C6 C5 C4 119.9(8) . . ?
C28 N6 C32 116.7(7) . . ?
C5 C6 C7 123.6(8) . . ?
C33 N7 C37 116.1(7) . . ?
C6 C7 C11 118.5(8) . . ?
C8 C7 C6 126.0(8) . . ?
C8 C7 C11 115.4(7) . . ?
C9 C8 C7 121.0(8) . . ?
N5 N8 C28 115.1(6) . . ?
C33 N8 N5 117.9(5) . . ?
C33 N8 C28 123.2(6) . . ?
C8 C9 C10 119.0(8) . . ?
N1 C10 C9 124.1(8) . . ?
N1 C11 C7 123.4(7) . . ?
N1 C11 C12 118.5(6) . . ?
C7 C11 C12 118.1(7) . . ?
N2 C12 C4 122.8(6) . . ?
N2 C12 C11 116.6(6) . . ?
C4 C12 C11 120.6(6) . . ?
O1 C13 C14 120.4(7) . . ?
O1 C13 C18 125.9(6) . . ?
C18 C13 C14 113.7(7) . . ?
C13 C14 Cl2 117.8(6) . . ?
C15 C14 Cl2 118.5(6) . . ?
C15 C14 C13 123.5(7) . . ?
C14 C15 C16 120.6(7) . . ?
C15 C16 Cl1 120.2(6) . . ?
C17 C16 Cl1 119.4(6) . . ?
C17 C16 C15 120.4(7) . . ?
C16 C17 C18 119.0(7) . . ?
C17 C18 C13 122.5(6) . . ?
C19 C18 C13 122.5(6) . . ?
C19 C18 C17 115.0(6) . . ?
N3 C19 C18 124.4(6) . . ?
N4 C20 N5 118.0(6) . . ?
N4 C20 C21 113.1(6) . . ?
N5 C20 C21 128.9(6) . . ?
C22 C21 C20 119.0(6) . . ?
C26 C21 C20 122.6(6) . . ?
C26 C21 C22 118.3(6) . . ?
O2 C22 C21 123.7(6) . . ?
O2 C22 C23 118.1(7) . . ?
C23 C22 C21 118.2(7) . . ?
C22 C23 Cl3 118.2(6) . . ?
C24 C23 Cl3 119.0(6) . . ?
C24 C23 C22 122.8(7) . . ?
C23 C24 C25 118.8(7) . . ?
C24 C25 Cl4 120.5(6) . . ?
C24 C25 C26 121.0(7) . . ?
C26 C25 Cl4 118.5(6) . . ?
C21 C26 C25 120.8(7) . . ?
N6 C28 N8 113.9(6) . . ?
N6 C28 C29 122.5(7) . . ?
C29 C28 N8 123.6(7) . . ?
C30 C29 C28 118.0(8) . . ?
C29 C30 C31 121.2(8) . . ?
C32 C31 C30 116.3(8) . . ?
N6 C32 Cl5 114.9(7) . . ?
N6 C32 C31 125.3(8) . . ?
C31 C32 Cl5 119.8(7) . . ?
N7 C33 N8 116.5(7) . . ?
N7 C33 C34 124.0(8) . . ?
C34 C33 N8 119.5(7) . . ?
C35 C34 C33 117.4(8) . . ?
C36 C35 C34 120.0(9) . . ?
C35 C36 C37 117.5(9) . . ?
N7 C37 Cl6 113.4(7) . . ?
N7 C37 C36 124.9(7) . . ?
C36 C37 Cl6 121.6(7) . . ?

loop_
_geom_bond_atom_site_label_1
_geom_bond_atom_site_label_2
_geom_bond_distance
_geom_bond_site_symmetry_2
_geom_bond_publ_flag
Cu1 O1 1.942(4) . ?
Cu1 N1 2.233(5) . ?
Cu1 N2 2.053(5) . ?
Cu1 N3 1.945(5) . ?
Cu1 N5 1.969(5) . ?
Cl1 C16 1.740(7) . ?
O1 C13 1.301(8) . ?
N1 C10 1.312(8) . ?
N1 C11 1.365(7) . ?
C1 N2 1.317(8) . ?
C1 C2 1.411(9) . ?
Cl2 C14 1.732(7) . ?
N2 C12 1.361(7) . ?
O2 C22 1.334(8) . ?
C2 C3 1.345(9) . ?
Cl3 C23 1.746(7) . ?
N3 N4 1.388(6) . ?
N3 C19 1.291(8) . ?
C3 C4 1.387(10) . ?
Cl4 C25 1.729(7) . ?
N4 C20 1.329(8) . ?
C4 C5 1.419(9) . ?
C4 C12 1.412(8) . ?
Cl5 C32 1.722(9) . ?
N5 N8 1.410(7) . ?
N5 C20 1.344(7) . ?
C5 C6 1.328(10) . ?
Cl6 C37 1.731(7) . ?
N6 C28 1.323(8) . ?
N6 C32 1.330(9) . ?
C6 C7 1.417(10) . ?
N7 C33 1.320(8) . ?
N7 C37 1.334(9) . ?
C7 C8 1.404(10) . ?
C7 C11 1.418(8) . ?
C8 C9 1.349(10) . ?
N8 C28 1.412(8) . ?
N8 C33 1.402(9) . ?
C9 C10 1.384(9) . ?
C11 C12 1.433(9) . ?
C13 C14 1.427(9) . ?
C13 C18 1.427(9) . ?
C14 C15 1.359(10) . ?
C15 C16 1.377(9) . ?
C16 C17 1.374(9) . ?
C17 C18 1.414(9) . ?
C18 C19 1.412(8) . ?
C20 C21 1.498(8) . ?
C21 C22 1.436(8) . ?
C21 C26 1.381(8) . ?
C22 C23 1.384(9) . ?
C23 C24 1.366(9) . ?
C24 C25 1.375(9) . ?
C25 C26 1.390(8) . ?
C28 C29 1.409(9) . ?
C29 C30 1.345(9) . ?
C30 C31 1.372(11) . ?
C31 C32 1.371(10) . ?
C33 C34 1.388(10) . ?
C34 C35 1.376(11) . ?
C35 C36 1.363(9) . ?
C36 C37 1.366(11) . ?

loop_
_geom_hbond_atom_site_label_D
_geom_hbond_atom_site_label_H
_geom_hbond_atom_site_label_A
_geom_hbond_distance_DH
_geom_hbond_distance_HA
_geom_hbond_distance_DA
_geom_hbond_angle_DHA
_geom_hbond_site_symmetry_A
_geom_hbond_publ_flag
O2 H2 N4 0.82 1.74 2.462(7) 146.5 . yes
